data_2006941
loop_
_publ_author_name
'Bozzo, Concepci\'on'
'Pujol, Maria D.'
'Solans, Xavier'
'Font-Bardia, Merc\`e'

_publ_section_title
;
 3-[(<i>Z</i>)-Piperidin-1-ylmethylidene]-2,3-dihydro-1,4-benzodioxan-2-one
;
_journal_issue 1
_journal_name_full 'Acta Crystallographica Section C'
_journal_page_first 79
_journal_page_last 81
_journal_paper_doi 10.1107/S0108270197012365
_journal_volume 54
_journal_year 1998
_chemical_formula_analytical 'C14 H15 N O3'
_chemical_formula_moiety 'C14 H15 N O3'
_chemical_formula_structural 'C14 H15 N O3'
_chemical_formula_sum 'C14 H15 N O3'
_chemical_formula_weight 245.27
_chemical_name_systematic (Z)-3(H)-piperidinomethin-1,4-benzodioxin-2-one
_space_group_IT_number 14
_symmetry_cell_setting monoclinic
_symmetry_space_group_name_Hall '-P 2yab'
_symmetry_space_group_name_H-M 'P 1 21/a 1'
_audit_creation_method SHELXL
_cell_angle_alpha 90.00
_cell_angle_beta 118.11(3)
_cell_angle_gamma 90.00
_cell_formula_units_Z 4
_cell_length_a 8.994(3)
_cell_length_b 16.534(4)
_cell_length_c 9.428(2)
_cell_measurement_reflns_used 25
_cell_measurement_temperature 293(2)
_cell_measurement_theta_max 21
_cell_measurement_theta_min 12
_cell_volume 1236.6(7)
_computing_cell_refinement 'CAD-4 Software'
_computing_data_collection 'CAD-4 Software (Enraf-Nonius, 1989)'
_computing_data_reduction 'CFEO (Solans, 1978)'
_computing_molecular_graphics 'ORTEP (Brueggemann & Schmid, 1990)'
_computing_publication_material 'CIFTAB (Sheldrick, 1994)'
_computing_structure_refinement 'SHELXL93 (Sheldrick, 1993)'
_computing_structure_solution 'SHELXS86 (Sheldrick, 1990)'
_diffrn_ambient_temperature 293(2)
_diffrn_measurement_device 'Enraf-Nonius CAD-4'
_diffrn_measurement_method \w-2\q
_diffrn_radiation_monochromator graphite
_diffrn_radiation_source 'fine-focus sealed tube'
_diffrn_radiation_type MoK\a
_diffrn_radiation_wavelength 0.71069
_diffrn_reflns_av_R_equivalents 0.040
_diffrn_reflns_av_sigmaI/netI 0.021
_diffrn_reflns_limit_h_max 11
_diffrn_reflns_limit_h_min -12
_diffrn_reflns_limit_k_max 23
_diffrn_reflns_limit_k_min 0
_diffrn_reflns_limit_l_max 13
_diffrn_reflns_limit_l_min 0
_diffrn_reflns_number 3741
_diffrn_reflns_theta_max 30.11
_diffrn_reflns_theta_min 2.45
_diffrn_standards_decay_% 0
_diffrn_standards_interval_time 120
_diffrn_standards_number 3
_exptl_absorpt_coefficient_mu 0.093
_exptl_absorpt_correction_type none
_exptl_crystal_colour colourless
_exptl_crystal_density_diffrn 1.317
_exptl_crystal_description prism
_exptl_crystal_F_000 520
_exptl_crystal_size_max 0.4
_exptl_crystal_size_mid 0.2
_exptl_crystal_size_min 0.2
_refine_diff_density_max 0.312
_refine_diff_density_min -0.375
_refine_ls_extinction_coef 0.000(5)
_refine_ls_extinction_method SHELXL93
_refine_ls_goodness_of_fit_all 0.985
_refine_ls_goodness_of_fit_obs 1.071
_refine_ls_hydrogen_treatment 'H atoms: see below'
_refine_ls_matrix_type full
_refine_ls_number_parameters 202
_refine_ls_number_reflns 3591
_refine_ls_number_restraints 0
_refine_ls_restrained_S_all 1.356
_refine_ls_restrained_S_obs 1.071
_refine_ls_R_factor_all 0.104
_refine_ls_R_factor_obs .066
_refine_ls_shift/esd_max 0.001
_refine_ls_shift/esd_mean 0.000
_refine_ls_structure_factor_coef Fsqd
_refine_ls_weighting_details 'w = 1/[\s^2^(Fo^2^)+(0.1659P)^2^] where P = (Fo^2^+2Fc^2^)/3'
_refine_ls_weighting_scheme calc
_refine_ls_wR_factor_all 0.312
_refine_ls_wR_factor_obs .197
_reflns_number_observed 2230
_reflns_number_total 3591
_reflns_observed_criterion I>2\s(I)
_cod_data_source_file ln1023.cif
_cod_data_source_block I
_cod_depositor_comments
;
The following automatic conversions were performed:

'_refine_ls_weighting_scheme' value 'calc w =
1/[\s^2^(Fo^2^)+(0.1659P)^2^] where P = (Fo^2^+2Fc^2^)/3' was changed
to 'calc'. New tag '_refine_ls_weighting_details' was created. The
value of the new tag was set to 'w = 1/[\s^2^(Fo^2^)+(0.1659P)^2^]
where P = (Fo^2^+2Fc^2^)/3'.

Automatic conversion script
Id: cif_fix_values 3143 2015-03-26 13:38:13Z robertas 
;
_cod_original_cell_volume 1236.6(6)
_cod_original_sg_symbol_H-M 'P 21/a'
_cod_database_code 2006941

loop_
_symmetry_equiv_pos_as_xyz
'x, y, z'
'x+1/2, -y+1/2, z'
'-x, -y, -z'
'-x-1/2, y-1/2, -z'

loop_
_atom_site_aniso_label
_atom_site_aniso_U_11
_atom_site_aniso_U_22
_atom_site_aniso_U_33
_atom_site_aniso_U_12
_atom_site_aniso_U_13
_atom_site_aniso_U_23
O2 .1236(12) .0588(8) .0929(11) -.0014(7) .0725(10) -.0079(7)
C1 .0752(11) .0488(8) .0567(9) .0035(7) .0305(8) .0065(7)
O1 .0972(10) .0481(6) .0829(9) -.0061(6) .0486(8) -.0111(6)
C2 .0623(9) .0461(8) .0453(7) .0016(7) .0156(7) .0078(6)
C3 .0786(12) .0486(9) .0554(9) -.0040(8) .0182(8) .0084(7)
C4 .0709(11) .0683(11) .0662(10) -.0118(9) .0250(9) .0127(8)
C5 .0693(11) .0821(13) .0661(11) .0030(9) .0362(9) .0116(9)
C6 .0672(10) .0642(10) .0539(9) -.0034(8) .0251(8) -.0021(7)
C7 .0534(8) .0539(8) .0477(8) -.0012(6) .0180(6) .0009(6)
O3 .0884(10) .0714(9) .0990(12) -.0243(7) .0573(9) -.0340(8)
C8 .0538(8) .0534(8) .0448(7) .0033(6) .0188(6) .0037(6)
C9 .0549(8) .0623(9) .0400(6) .0044(7) .0199(6) .0014(6)
N .0642(9) .0771(10) .0528(8) -.0166(7) .0271(7) -.0153(7)
C10 .0682(11) .0860(14) .0566(10) -.0164(10) .0292(9) -.0072(9)
C11 .0591(10) .0775(12) .0674(11) -.0076(9) .0208(8) -.0105(9)
C12 .0697(12) .0792(14) .0650(11) -.0061(10) .0135(9) -.0204(10)
C13 .0878(14) .0730(12) .0548(10) .0009(10) .0303(9) -.0105(9)
C14 .0656(10) .0687(11) .0674(11) -.0100(8) .0285(9) -.0181(8)

loop_
_atom_site_label
_atom_site_fract_x
_atom_site_fract_y
_atom_site_fract_z
_atom_site_U_iso_or_equiv
_atom_site_thermal_displace_type
_atom_site_calc_flag
_atom_site_refinement_flags
_atom_site_occupancy
_atom_site_disorder_group
_atom_site_type_symbol
O2 .7464(2) .37159(8) -.0127(2) .0831(5) Uani d . 1 . O
C1 .6781(2) .39583(10) .0605(2) .0605(4) Uani d . 1 . C
O1 .5540(2) .34612(8) .0620(2) .0736(4) Uani d . 1 . O
C2 .4665(2) .37070(9) .1410(2) .0552(4) Uani d . 1 . C
C3 .3384(3) .32149(11) .1343(2) .0663(5) Uani d . 1 . C
C4 .2436(3) .34586(13) .2067(2) .0714(5) Uani d . 1 . C
H4 .1577(3) .31289(13) .2024(2) .094(3) Uiso calc R 1 . H
C5 .2763(3) .41912(13) .2855(3) .0708(5) Uani d . 1 . C
C6 .4043(2) .46915(12) .2925(2) .0632(4) Uani d . 1 . C
H6 .4258(2) .51876(12) .3450(2) .094(3) Uiso calc R 1 . H
C7 .4982(2) .44395(10) .2206(2) .0540(4) Uani d . 1 . C
O3 .6235(2) .49450(9) .2285(2) .0810(5) Uani d . 1 . O
C8 .7128(2) .47025(10) .1499(2) .0525(4) Uani d . 1 . C
C9 .8396(2) .51838(10) .1553(2) .0534(4) Uani d . 1 . C
N .9009(2) .58997(10) .2249(2) .0649(4) Uani d . 1 . N
C10 1.0433(3) .62640(15) .2155(2) .0704(5) Uani d . 1 . C
C11 1.1874(2) .64098(14) .3809(2) .0716(5) Uani d . 1 . C
H11 1.2777(2) .66895(14) .3724(2) .094(3) Uiso calc R 1 . H
H11A 1.2308(2) .58964(14) .4342(2) .079(7) Uiso calc R 1 . H
C12 1.1279(3) .6917(2) .4796(3) .0786(6) Uani d . 1 . C
C13 .9778(3) .65465(15) .4810(2) .0732(5) Uani d . 1 . C
C14 .8365(2) .63866(12) .3138(2) .0684(5) Uani d . 1 . C
H14 .7457(2) .61008(12) .3201(2) .094(3) Uiso calc R 1 . H
H14A .7925(2) .68949(12) .2584(2) .094(3) Uiso calc R 1 . H
H3 .323(2) .2711(14) .084(2) .063(5) Uiso d . 1 . H
H5 .222(3) .4205(14) .336(3) .072(6) Uiso d . 1 . H
H9 .895(2) .5099(10) .109(2) .040(4) Uiso d . 1 . H
H10 .997(3) .6836(17) .169(3) .084(7) Uiso d . 1 . H
H10A 1.078(4) .598(2) .162(4) .114(10) Uiso d . 1 . H
H12 1.096(3) .7408(15) .428(3) .075(6) Uiso d . 1 . H
H12A 1.221(4) .7053(16) .582(4) .097(8) Uiso d . 1 . H
H13 .957(4) .6888(18) .558(4) .102(8) Uiso d . 1 . H
H13A 1.012(3) .6084(17) .545(3) .086(7) Uiso d . 1 . H

loop_
_atom_type_symbol
_atom_type_description
_atom_type_scat_dispersion_real
_atom_type_scat_dispersion_imag
_atom_type_scat_source
C C 0.0033 0.0016 'International Tables Vol C Tables 4.2.6.8 and 6.1.1.4'
H H 0.0000 0.0000 'International Tables Vol C Tables 4.2.6.8 and 6.1.1.4'
N N 0.0061 0.0033 'International Tables Vol C Tables 4.2.6.8 and 6.1.1.4'
O O 0.0106 0.0060 'International Tables Vol C Tables 4.2.6.8 and 6.1.1.4'

loop_
_geom_angle_atom_site_label_1
_geom_angle_atom_site_label_2
_geom_angle_atom_site_label_3
_geom_angle
_geom_angle_publ_flag
O2 C1 O1 116.3(2) yes
O2 C1 C8 126.8(2) yes
O1 C1 C8 116.92(15) yes
C2 O1 C1 119.81(13) yes
O1 C2 C7 121.93(15) yes
O1 C2 C3 118.5(2) yes
C7 C2 C3 119.5(2) no
C4 C3 C2 120.0(2) no
C5 C4 C3 119.9(2) no
C4 C5 C6 120.6(2) no
C7 C6 C5 118.9(2) no
C6 C7 O3 117.87(15) yes
C6 C7 C2 121.1(2) no
O3 C7 C2 121.02(15) yes
C7 O3 C8 117.52(13) yes
C9 C8 O3 119.60(14) yes
C9 C8 C1 117.70(15) yes
O3 C8 C1 122.71(15) yes
N C9 C8 132.4(2) yes
C9 N C10 120.4(2) yes
C9 N C14 125.74(15) yes
C10 N C14 113.8(2) no
N C10 C11 110.9(2) no
C10 C11 C12 110.0(2) no
C13 C12 C11 111.1(2) no
C12 C13 C14 112.5(2) no
N C14 C13 109.2(2) no

loop_
_geom_bond_atom_site_label_1
_geom_bond_atom_site_label_2
_geom_bond_site_symmetry_2
_geom_bond_distance
_geom_bond_publ_flag
O2 C1 . 1.189(2) yes
C1 O1 . 1.391(2) yes
C1 C8 . 1.440(2) yes
O1 C2 . 1.375(2) yes
C2 C7 . 1.382(2) no
C2 C3 . 1.387(3) no
C3 C4 . 1.380(3) no
C4 C5 . 1.378(3) no
C5 C6 . 1.394(3) no
C6 C7 . 1.373(3) no
C7 O3 . 1.377(2) yes
O3 C8 . 1.384(2) yes
C8 C9 . 1.372(2) yes
C9 N . 1.339(2) yes
N C10 . 1.455(2) no
N C14 . 1.464(2) no
C10 C11 . 1.506(3) no
C11 C12 . 1.525(3) no
C12 C13 . 1.488(3) no
C13 C14 . 1.511(3) no

loop_
_cod_related_entry_id
_cod_related_entry_database
_cod_related_entry_code
1 ChemSpider 9417055
